data_4061390
_journal_name_full Organometallics
_journal_paper_doi 10.1021/om0490886
_journal_year 2005
_chemical_formula_sum 'C58 H46 Si2'
_chemical_formula_weight 799.13
_space_group_IT_number 14
_symmetry_cell_setting monoclinic
_symmetry_space_group_name_Hall '-P 2ybc'
_symmetry_space_group_name_H-M 'P 1 21/c 1'
_cell_angle_alpha 90.00
_cell_angle_beta 104.9510(10)
_cell_angle_gamma 90.00
_cell_formula_units_Z 4
_cell_length_a 12.4024(9)
_cell_length_b 19.9497(14)
_cell_length_c 18.2523(13)
_cell_measurement_temperature 213(2)
_cell_volume 4363.2(5)
_diffrn_ambient_temperature 213(2)
_exptl_crystal_density_diffrn 1.217
_cod_depositor_comments
;
The following automatic conversions were performed:
'_symmetry_cell_setting' value 'Monoclinic' changed to 'monoclinic'
according to '/home/saulius/struct/CIF-dictionaries/cif_core.dic'
dictionary named 'cif_core.dic' version 2.4.1 from 2010-06-29.

Automatic conversion script
Id: cif_fix_enum 1527 2010-12-29 10:47:43Z saulius 
;
_cod_original_sg_symbol_H-M 'P 21/c'
_cod_database_code 4061390

loop_
_symmetry_equiv_pos_as_xyz
'x, y, z'
'-x, y+1/2, -z+1/2'
'-x, -y, -z'
'x, -y-1/2, z-1/2'

loop_
_atom_site_label
_atom_site_type_symbol
_atom_site_fract_x
_atom_site_fract_y
_atom_site_fract_z
_atom_site_U_iso_or_equiv
_atom_site_adp_type
_atom_site_occupancy
_atom_site_symmetry_multiplicity
_atom_site_calc_flag
_atom_site_refinement_flags
_atom_site_disorder_assembly
_atom_site_disorder_group
Si1 Si 0.05443(4) 0.46503(2) 0.20707(3) 0.01879(11) Uani 1 1 d . . .
Si2 Si 0.15505(4) 0.48683(2) 0.33423(3) 0.01880(11) Uani 1 1 d . . .
C1 C -0.09767(13) 0.45331(8) 0.20245(9) 0.0201(3) Uani 1 1 d . . .
C2 C -0.15540(13) 0.50253(8) 0.15794(9) 0.0189(3) Uani 1 1 d . . .
C3 C -0.08812(13) 0.54930(8) 0.12278(9) 0.0192(3) Uani 1 1 d . . .
C4 C 0.02406(13) 0.53854(8) 0.14144(9) 0.0196(3) Uani 1 1 d . . .
C5 C 0.12300(15) 0.39493(10) 0.16842(11) 0.0265(4) Uani 1 1 d . . .
C6 C 0.17552(13) 0.57672(8) 0.36391(9) 0.0195(3) Uani 1 1 d . . .
C7 C 0.28597(13) 0.59127(8) 0.37766(9) 0.0185(3) Uani 1 1 d . . .
C8 C 0.35984(13) 0.53529(8) 0.36414(9) 0.0188(3) Uani 1 1 d . . .
C9 C 0.30873(13) 0.47551(8) 0.34356(9) 0.0197(3) Uani 1 1 d . . .
C10 C 0.09219(16) 0.43650(11) 0.39936(11) 0.0292(4) Uani 1 1 d . . .
C11 C -0.14106(13) 0.40496(8) 0.24916(9) 0.0205(3) Uani 1 1 d . . .
C12 C -0.09860(14) 0.33970(9) 0.25921(10) 0.0250(4) Uani 1 1 d . . .
C13 C -0.13213(15) 0.29491(9) 0.30728(11) 0.0280(4) Uani 1 1 d . . .
C14 C -0.20904(16) 0.31433(10) 0.34643(10) 0.0296(4) Uani 1 1 d . . .
C15 C -0.25246(16) 0.37877(10) 0.33705(10) 0.0288(4) Uani 1 1 d . . .
C16 C -0.21894(15) 0.42373(9) 0.28930(10) 0.0240(3) Uani 1 1 d . . .
C17 C -0.27869(13) 0.51303(8) 0.14198(9) 0.0195(3) Uani 1 1 d . . .
C18 C -0.35210(14) 0.46362(9) 0.10530(10) 0.0230(3) Uani 1 1 d . . .
C19 C -0.46676(15) 0.47340(9) 0.08960(11) 0.0278(4) Uani 1 1 d . . .
C20 C -0.50939(14) 0.53238(9) 0.11077(11) 0.0267(4) Uani 1 1 d . . .
C21 C -0.43727(15) 0.58196(9) 0.14699(11) 0.0270(4) Uani 1 1 d . . .
C22 C -0.32244(14) 0.57248(9) 0.16238(10) 0.0244(4) Uani 1 1 d . . .
C23 C -0.14477(13) 0.60610(9) 0.07475(9) 0.0210(3) Uani 1 1 d . . .
C24 C -0.22721(14) 0.59549(10) 0.00768(10) 0.0254(4) Uani 1 1 d . . .
C25 C -0.28093(15) 0.64961(11) -0.03415(11) 0.0323(4) Uani 1 1 d . . .
C26 C -0.25460(16) 0.71439(11) -0.00936(12) 0.0356(5) Uani 1 1 d . . .
C27 C -0.17188(17) 0.72567(10) 0.05673(13) 0.0342(4) Uani 1 1 d . . .
C28 C -0.11719(15) 0.67184(9) 0.09830(11) 0.0263(4) Uani 1 1 d . . .
C29 C 0.10449(13) 0.57741(8) 0.11138(9) 0.0202(3) Uani 1 1 d . . .
C30 C 0.08735(14) 0.58892(9) 0.03361(10) 0.0249(4) Uani 1 1 d . . .
C31 C 0.16244(16) 0.62729(10) 0.00654(11) 0.0286(4) Uani 1 1 d . . .
C32 C 0.25552(15) 0.65496(9) 0.05654(11) 0.0282(4) Uani 1 1 d . . .
C33 C 0.27462(14) 0.64281(9) 0.13357(11) 0.0260(4) Uani 1 1 d . . .
C34 C 0.20066(14) 0.60367(9) 0.16087(10) 0.0226(3) Uani 1 1 d . . .
C35 C 0.08850(13) 0.62436(8) 0.37358(10) 0.0208(3) Uani 1 1 d . . .
C36 C -0.00663(14) 0.63434(9) 0.31433(10) 0.0251(4) Uani 1 1 d . . .
C37 C -0.08689(15) 0.68131(10) 0.32067(11) 0.0290(4) Uani 1 1 d . . .
C38 C -0.07530(15) 0.71689(9) 0.38709(11) 0.0288(4) Uani 1 1 d . . .
C39 C 0.01710(16) 0.70566(10) 0.44756(12) 0.0323(4) Uani 1 1 d . . .
C40 C 0.09863(15) 0.66012(10) 0.44068(11) 0.0283(4) Uani 1 1 d . . .
C41 C 0.33449(13) 0.65875(8) 0.40045(9) 0.0190(3) Uani 1 1 d . . .
C42 C 0.29895(14) 0.71331(9) 0.35251(10) 0.0216(3) Uani 1 1 d . . .
C43 C 0.34684(14) 0.77615(9) 0.36978(10) 0.0240(4) Uani 1 1 d . . .
C44 C 0.43046(14) 0.78531(9) 0.43623(11) 0.0245(4) Uani 1 1 d . . .
C45 C 0.46481(14) 0.73186(9) 0.48509(10) 0.0247(4) Uani 1 1 d . . .
C46 C 0.41764(14) 0.66906(9) 0.46741(10) 0.0225(3) Uani 1 1 d . . .
C47 C 0.48150(13) 0.54814(8) 0.37411(9) 0.0189(3) Uani 1 1 d . . .
C48 C 0.51948(14) 0.60105(9) 0.33695(10) 0.0223(3) Uani 1 1 d . . .
C49 C 0.63318(15) 0.61289(9) 0.34839(10) 0.0262(4) Uani 1 1 d . . .
C50 C 0.71071(14) 0.57244(10) 0.39695(10) 0.0267(4) Uani 1 1 d . . .
C51 C 0.67399(15) 0.51970(9) 0.43385(10) 0.0263(4) Uani 1 1 d . . .
C52 C 0.56059(14) 0.50773(9) 0.42228(10) 0.0218(3) Uani 1 1 d . . .
C53 C 0.35917(13) 0.41457(8) 0.31965(10) 0.0216(3) Uani 1 1 d . . .
C54 C 0.42818(14) 0.41798(10) 0.26978(11) 0.0262(4) Uani 1 1 d . . .
C55 C 0.46684(16) 0.35974(11) 0.24339(12) 0.0332(4) Uani 1 1 d . . .
C56 C 0.43767(17) 0.29744(10) 0.26573(12) 0.0368(5) Uani 1 1 d . . .
C57 C 0.36977(17) 0.29310(10) 0.31516(12) 0.0348(4) Uani 1 1 d . . .
C58 C 0.33093(15) 0.35119(9) 0.34171(11) 0.0271(4) Uani 1 1 d . . .
H5A H 0.1419(18) 0.3560(12) 0.2034(13) 0.038(6) Uiso 1 1 d . . .
H5B H 0.0774(19) 0.3792(11) 0.1198(13) 0.038(6) Uiso 1 1 d . . .
H5C H 0.193(2) 0.4103(12) 0.1611(13) 0.039(6) Uiso 1 1 d . . .
H10A H 0.079(2) 0.3898(13) 0.3807(14) 0.048(7) Uiso 1 1 d . . .
H10B H 0.022(2) 0.4580(13) 0.4032(15) 0.056(7) Uiso 1 1 d . . .
H10C H 0.140(2) 0.4349(12) 0.4498(15) 0.048(7) Uiso 1 1 d . . .
H12 H -0.0466(18) 0.3249(11) 0.2310(12) 0.034(6) Uiso 1 1 d . . .
H13 H -0.1037(17) 0.2494(11) 0.3144(12) 0.030(5) Uiso 1 1 d . . .
H14 H -0.2312(18) 0.2823(11) 0.3809(13) 0.037(6) Uiso 1 1 d . . .
H15 H -0.305(2) 0.3927(12) 0.3645(14) 0.043(6) Uiso 1 1 d . . .
H16 H -0.2486(17) 0.4697(11) 0.2827(11) 0.028(5) Uiso 1 1 d . . .
H18 H -0.3242(17) 0.4233(11) 0.0907(12) 0.030(5) Uiso 1 1 d . . .
H19 H -0.5143(17) 0.4394(10) 0.0635(11) 0.026(5) Uiso 1 1 d . . .
H20 H -0.5886(18) 0.5388(11) 0.0984(12) 0.033(6) Uiso 1 1 d . . .
H21 H -0.4653(18) 0.6233(12) 0.1617(12) 0.037(6) Uiso 1 1 d . . .
H22 H -0.2728(19) 0.6072(12) 0.1898(13) 0.038(6) Uiso 1 1 d . . .
H24 H -0.2448(17) 0.5507(11) -0.0086(12) 0.030(5) Uiso 1 1 d . . .
H25 H -0.337(2) 0.6411(12) -0.0803(14) 0.041(6) Uiso 1 1 d . . .
H26 H -0.2897(19) 0.7498(12) -0.0381(13) 0.038(6) Uiso 1 1 d . . .
H27 H -0.1528(19) 0.7694(12) 0.0747(13) 0.042(6) Uiso 1 1 d . . .
H28 H -0.0599(18) 0.6790(11) 0.1457(12) 0.031(5) Uiso 1 1 d . . .
H30 H 0.0206(17) 0.5681(10) -0.0018(12) 0.028(5) Uiso 1 1 d . . .
H31 H 0.1502(18) 0.6359(11) -0.0480(13) 0.038(6) Uiso 1 1 d . . .
H32 H 0.3050(18) 0.6833(11) 0.0379(12) 0.032(5) Uiso 1 1 d . . .
H33 H 0.3389(17) 0.6631(10) 0.1684(12) 0.028(5) Uiso 1 1 d . . .
H34 H 0.2141(16) 0.5958(10) 0.2140(12) 0.024(5) Uiso 1 1 d . . .
H36 H -0.0150(18) 0.6095(11) 0.2674(13) 0.034(6) Uiso 1 1 d . . .
H37 H -0.1508(19) 0.6897(11) 0.2779(13) 0.039(6) Uiso 1 1 d . . .
H38 H -0.1315(19) 0.7508(12) 0.3906(13) 0.042(6) Uiso 1 1 d . . .
H39 H 0.0245(18) 0.7313(11) 0.4936(13) 0.033(6) Uiso 1 1 d . . .
H40 H 0.1646(18) 0.6535(11) 0.4833(13) 0.035(6) Uiso 1 1 d . . .
H42 H 0.2407(17) 0.7063(10) 0.3045(12) 0.030(5) Uiso 1 1 d . . .
H43 H 0.3232(16) 0.8124(11) 0.3358(11) 0.027(5) Uiso 1 1 d . . .
H44 H 0.4638(16) 0.8273(10) 0.4490(11) 0.025(5) Uiso 1 1 d . . .
H45 H 0.5199(18) 0.7371(11) 0.5317(13) 0.032(6) Uiso 1 1 d . . .
H46 H 0.4425(16) 0.6310(10) 0.5010(11) 0.023(5) Uiso 1 1 d . . .
H48 H 0.4655(16) 0.6310(10) 0.3031(11) 0.025(5) Uiso 1 1 d . . .
H49 H 0.6578(17) 0.6494(11) 0.3215(12) 0.030(5) Uiso 1 1 d . . .
H50 H 0.7889(19) 0.5802(11) 0.4056(12) 0.033(6) Uiso 1 1 d . . .
H51 H 0.7271(18) 0.4890(11) 0.4666(12) 0.033(6) Uiso 1 1 d . . .
H52 H 0.5366(17) 0.4714(11) 0.4468(12) 0.028(5) Uiso 1 1 d . . .
H54 H 0.4483(18) 0.4613(11) 0.2537(12) 0.032(5) Uiso 1 1 d . . .
H55 H 0.5154(19) 0.3627(11) 0.2102(13) 0.040(6) Uiso 1 1 d . . .
H56 H 0.462(2) 0.2584(13) 0.2499(14) 0.048(7) Uiso 1 1 d . . .
H57 H 0.351(2) 0.2491(13) 0.3306(13) 0.043(6) Uiso 1 1 d . . .
H58 H 0.2845(18) 0.3475(11) 0.3771(13) 0.036(6) Uiso 1 1 d . . .

loop_
_atom_site_aniso_label
_atom_site_aniso_U_11
_atom_site_aniso_U_22
_atom_site_aniso_U_33
_atom_site_aniso_U_23
_atom_site_aniso_U_13
_atom_site_aniso_U_12
Si1 0.0149(2) 0.0201(2) 0.0213(2) -0.00035(17) 0.00470(17) 0.00126(17)
Si2 0.0152(2) 0.0189(2) 0.0224(2) -0.00081(17) 0.00517(17) -0.00143(16)
C1 0.0171(7) 0.0202(8) 0.0230(8) -0.0038(6) 0.0051(6) -0.0017(6)
C2 0.0171(8) 0.0188(8) 0.0210(8) -0.0029(6) 0.0054(6) -0.0014(6)
C3 0.0177(8) 0.0205(8) 0.0195(8) -0.0021(6) 0.0049(6) -0.0007(6)
C4 0.0184(8) 0.0208(8) 0.0198(8) -0.0013(6) 0.0054(6) 0.0003(6)
C5 0.0232(9) 0.0295(10) 0.0258(9) -0.0058(8) 0.0047(7) 0.0053(7)
C6 0.0196(8) 0.0193(8) 0.0204(8) -0.0014(6) 0.0070(6) -0.0005(6)
C7 0.0190(8) 0.0190(8) 0.0180(7) 0.0006(6) 0.0057(6) 0.0000(6)
C8 0.0167(7) 0.0203(8) 0.0194(8) 0.0029(6) 0.0050(6) 0.0010(6)
C9 0.0175(8) 0.0202(8) 0.0215(8) 0.0011(6) 0.0053(6) 0.0012(6)
C10 0.0257(9) 0.0353(11) 0.0252(9) 0.0017(8) 0.0045(7) -0.0105(8)
C11 0.0157(7) 0.0204(8) 0.0227(8) -0.0005(6) 0.0000(6) -0.0024(6)
C12 0.0182(8) 0.0225(9) 0.0308(9) -0.0007(7) 0.0003(7) -0.0013(7)
C13 0.0260(9) 0.0196(9) 0.0321(10) 0.0028(7) -0.0043(7) -0.0022(7)
C14 0.0322(10) 0.0275(9) 0.0258(9) 0.0049(7) 0.0015(7) -0.0090(8)
C15 0.0296(9) 0.0314(10) 0.0261(9) 0.0004(7) 0.0084(7) -0.0054(8)
C16 0.0239(8) 0.0213(8) 0.0260(9) 0.0008(7) 0.0052(7) -0.0004(7)
C17 0.0172(8) 0.0215(8) 0.0208(8) 0.0027(6) 0.0067(6) 0.0001(6)
C18 0.0193(8) 0.0193(8) 0.0307(9) 0.0016(7) 0.0067(7) 0.0024(6)
C19 0.0180(8) 0.0230(9) 0.0404(10) -0.0018(8) 0.0039(7) -0.0036(7)
C20 0.0154(8) 0.0297(9) 0.0360(10) 0.0035(7) 0.0083(7) 0.0031(7)
C21 0.0237(9) 0.0266(9) 0.0330(10) -0.0025(7) 0.0116(7) 0.0044(7)
C22 0.0203(8) 0.0239(9) 0.0299(9) -0.0043(7) 0.0083(7) -0.0012(7)
C23 0.0152(7) 0.0256(9) 0.0250(8) 0.0029(7) 0.0100(6) 0.0025(6)
C24 0.0183(8) 0.0329(10) 0.0263(9) 0.0028(7) 0.0078(7) -0.0007(7)
C25 0.0163(8) 0.0511(13) 0.0308(10) 0.0138(9) 0.0083(7) 0.0052(8)
C26 0.0253(9) 0.0402(11) 0.0477(12) 0.0241(10) 0.0209(9) 0.0149(8)
C27 0.0331(10) 0.0258(10) 0.0512(12) 0.0070(9) 0.0247(9) 0.0038(8)
C28 0.0228(8) 0.0258(9) 0.0334(10) 0.0015(7) 0.0127(7) 0.0010(7)
C29 0.0161(7) 0.0210(8) 0.0254(8) 0.0013(6) 0.0086(6) 0.0045(6)
C30 0.0206(8) 0.0304(9) 0.0246(9) -0.0015(7) 0.0073(7) 0.0016(7)
C31 0.0292(9) 0.0333(10) 0.0269(9) 0.0046(8) 0.0137(7) 0.0049(8)
C32 0.0251(9) 0.0254(9) 0.0404(10) 0.0042(8) 0.0199(8) 0.0029(7)
C33 0.0174(8) 0.0270(9) 0.0351(10) -0.0022(7) 0.0094(7) 0.0007(7)
C34 0.0189(8) 0.0257(9) 0.0242(9) 0.0004(7) 0.0075(6) 0.0019(7)
C35 0.0176(8) 0.0202(8) 0.0270(8) -0.0017(6) 0.0102(6) -0.0016(6)
C36 0.0217(8) 0.0275(9) 0.0270(9) -0.0057(7) 0.0078(7) 0.0016(7)
C37 0.0216(9) 0.0314(10) 0.0344(10) 0.0008(8) 0.0080(8) 0.0054(7)
C38 0.0249(9) 0.0228(9) 0.0438(11) -0.0024(8) 0.0179(8) 0.0020(7)
C39 0.0299(10) 0.0350(10) 0.0355(10) -0.0121(8) 0.0148(8) -0.0004(8)
C40 0.0239(9) 0.0328(10) 0.0289(9) -0.0067(8) 0.0081(7) 0.0009(7)
C41 0.0152(7) 0.0200(8) 0.0239(8) -0.0011(6) 0.0087(6) -0.0005(6)
C42 0.0172(8) 0.0233(9) 0.0239(8) 0.0012(7) 0.0049(6) -0.0002(6)
C43 0.0210(8) 0.0204(8) 0.0314(9) 0.0051(7) 0.0083(7) 0.0024(7)
C44 0.0182(8) 0.0192(8) 0.0369(10) -0.0017(7) 0.0087(7) -0.0031(7)
C45 0.0193(8) 0.0252(9) 0.0279(9) -0.0021(7) 0.0030(7) 0.0007(7)
C46 0.0220(8) 0.0199(8) 0.0245(8) 0.0026(7) 0.0041(7) 0.0014(6)
C47 0.0174(7) 0.0189(8) 0.0214(8) -0.0033(6) 0.0068(6) -0.0011(6)
C48 0.0197(8) 0.0241(8) 0.0239(8) 0.0035(7) 0.0069(6) 0.0006(7)
C49 0.0228(9) 0.0292(9) 0.0291(9) 0.0007(7) 0.0111(7) -0.0056(7)
C50 0.0158(8) 0.0339(10) 0.0304(9) -0.0047(7) 0.0059(7) -0.0034(7)
C51 0.0213(8) 0.0280(9) 0.0271(9) -0.0010(7) 0.0018(7) 0.0040(7)
C52 0.0216(8) 0.0191(8) 0.0250(8) -0.0008(7) 0.0062(7) -0.0003(6)
C53 0.0171(8) 0.0202(8) 0.0251(8) -0.0025(6) 0.0006(6) 0.0011(6)
C54 0.0194(8) 0.0277(9) 0.0307(9) -0.0054(7) 0.0049(7) 0.0009(7)
C55 0.0243(9) 0.0385(11) 0.0354(10) -0.0123(9) 0.0055(8) 0.0054(8)
C56 0.0322(10) 0.0281(10) 0.0428(12) -0.0129(9) -0.0032(9) 0.0117(8)
C57 0.0384(11) 0.0197(9) 0.0388(11) -0.0025(8) -0.0036(9) 0.0029(8)
C58 0.0260(9) 0.0214(9) 0.0306(9) 0.0008(7) 0.0016(7) 0.0007(7)

loop_
_geom_bond_atom_site_label_1
_geom_bond_atom_site_label_2
_geom_bond_distance
_geom_bond_site_symmetry_2
_geom_bond_publ_flag
Si1 C5 1.8670(18) . ?
Si1 C4 1.8695(17) . ?
Si1 C1 1.8810(16) . ?
Si1 Si2 2.3745(6) . ?
Si2 C6 1.8714(17) . ?
Si2 C10 1.8729(19) . ?
Si2 C9 1.8829(16) . ?
C1 C2 1.355(2) . ?
C1 C11 1.478(2) . ?
C2 C17 1.496(2) . ?
C2 C3 1.502(2) . ?
C3 C4 1.361(2) . ?
C3 C23 1.493(2) . ?
C4 C29 1.476(2) . ?
C5 H5A 0.99(2) . ?
C5 H5B 0.97(2) . ?
C5 H5C 0.96(2) . ?
C6 C7 1.359(2) . ?
C6 C35 1.482(2) . ?
C7 C41 1.489(2) . ?
C7 C8 1.505(2) . ?
C8 C9 1.357(2) . ?
C8 C47 1.495(2) . ?
C9 C53 1.484(2) . ?
C10 H10A 0.99(3) . ?
C10 H10B 0.99(3) . ?
C10 H10C 0.96(3) . ?
C11 C12 1.399(2) . ?
C11 C16 1.405(2) . ?
C12 C13 1.389(3) . ?
C12 H12 0.97(2) . ?
C13 C14 1.387(3) . ?
C13 H13 0.97(2) . ?
C14 C15 1.387(3) . ?
C14 H14 0.98(2) . ?
C15 C16 1.387(2) . ?
C15 H15 0.96(2) . ?
C16 H16 0.98(2) . ?
C17 C18 1.391(2) . ?
C17 C22 1.394(2) . ?
C18 C19 1.390(2) . ?
C18 H18 0.94(2) . ?
C19 C20 1.385(3) . ?
C19 H19 0.94(2) . ?
C20 C21 1.382(3) . ?
C20 H20 0.96(2) . ?
C21 C22 1.392(2) . ?
C21 H21 0.96(2) . ?
C22 H22 0.97(2) . ?
C23 C28 1.395(2) . ?
C23 C24 1.394(2) . ?
C24 C25 1.389(3) . ?
C24 H24 0.95(2) . ?
C25 C26 1.380(3) . ?
C25 H25 0.96(2) . ?
C26 C27 1.386(3) . ?
C26 H26 0.92(2) . ?
C27 C28 1.387(3) . ?
C27 H27 0.94(2) . ?
C28 H28 0.98(2) . ?
C29 C30 1.399(2) . ?
C29 C34 1.399(2) . ?
C30 C31 1.391(2) . ?
C30 H30 1.00(2) . ?
C31 C32 1.388(3) . ?
C31 H31 0.98(2) . ?
C32 C33 1.386(3) . ?
C32 H32 0.96(2) . ?
C33 C34 1.391(2) . ?
C33 H33 0.97(2) . ?
C34 H34 0.95(2) . ?
C35 C40 1.395(2) . ?
C35 C36 1.394(2) . ?
C36 C37 1.393(2) . ?
C36 H36 0.97(2) . ?
C37 C38 1.380(3) . ?
C37 H37 0.97(2) . ?
C38 C39 1.389(3) . ?
C38 H38 0.99(2) . ?
C39 C40 1.389(3) . ?
C39 H39 0.97(2) . ?
C40 H40 0.98(2) . ?
C41 C42 1.395(2) . ?
C41 C46 1.396(2) . ?
C42 C43 1.388(2) . ?
C42 H42 0.99(2) . ?
C43 C44 1.390(3) . ?
C43 H43 0.95(2) . ?
C44 C45 1.385(3) . ?
C44 H44 0.94(2) . ?
C45 C46 1.385(2) . ?
C45 H45 0.95(2) . ?
C46 H46 0.97(2) . ?
C47 C52 1.393(2) . ?
C47 C48 1.400(2) . ?
C48 C49 1.391(2) . ?
C48 H48 0.99(2) . ?
C49 C50 1.386(3) . ?
C49 H49 0.97(2) . ?
C50 C51 1.388(3) . ?
C50 H50 0.95(2) . ?
C51 C52 1.388(2) . ?
C51 H51 0.98(2) . ?
C52 H52 0.94(2) . ?
C53 C58 1.399(2) . ?
C53 C54 1.403(2) . ?
C54 C55 1.390(3) . ?
C54 H54 0.97(2) . ?
C55 C56 1.385(3) . ?
C55 H55 0.96(2) . ?
C56 C57 1.387(3) . ?
C56 H56 0.91(3) . ?
C57 C58 1.389(3) . ?
C57 H57 0.97(2) . ?
C58 H58 0.97(2) . ?

loop_
_cod_related_entry_id
_cod_related_entry_database
_cod_related_entry_code
1 ChemSpider 21152991
